data_7224301
loop_
_publ_author_name
'B\"oserle, Ji\<r\'i'
'Alonso, Mercedes'
'Jambor, Roman'
'R\%u\<zi\<cka, Ale\<s'
'Dost\'al, Libor'

_publ_section_title
;
 Synthesis and reactivity of a germylene stabilized by a boraguanidinate
 ligand
;
_journal_issue 23
_journal_name_full 'RSC Adv.'
_journal_page_first 19377
_journal_paper_doi 10.1039/C6RA01187J
_journal_volume 6
_journal_year 2016
_chemical_formula_moiety 'C34 H42 B Ge N3 S2'
_chemical_formula_sum 'C34 H42 B Ge N3 S2'
_chemical_formula_weight 640.23
_chemical_name_systematic
; 
 ? 
;
_space_group_IT_number 14
_symmetry_cell_setting monoclinic
_symmetry_space_group_name_Hall '-P 2ybc'
_symmetry_space_group_name_H-M 'P 1 21/c 1'
_atom_sites_solution_hydrogens geom
_atom_sites_solution_primary direct
_atom_sites_solution_secondary difmap
_audit_creation_method SHELXL-97
_audit_update_record
;
2015-07-20 deposited with the CCDC.
2016-02-05 downloaded from the CCDC.
;
_cell_angle_alpha 90
_cell_angle_beta 91.921(6)
_cell_angle_gamma 90
_cell_formula_units_Z 4
_cell_length_a 20.0901(14)
_cell_length_b 8.4960(4)
_cell_length_c 19.6849(16)
_cell_measurement_reflns_used 28528
_cell_measurement_temperature 150(1)
_cell_measurement_theta_max 27.5
_cell_measurement_theta_min 1
_cell_volume 3358.0(4)
_computing_cell_refinement 'COLLECT and DENZO'
_computing_data_collection 'COLLECT (Hooft, 1998) and DENZO (Otwinowski & Minor, 1997)'
_computing_data_reduction 'COLLECT and DENZO'
_computing_molecular_graphics 'PLATON (Spek, 2003)'
_computing_publication_material 'SHELXL-97 (Sheldrick, 2008)'
_computing_structure_refinement 'SHELXL-97 (Sheldrick, 2008)'
_computing_structure_solution 'SIR92 (Altomare et al., 1994)'
_diffrn_ambient_temperature 150(1)
_diffrn_detector_area_resol_mean 9.091
_diffrn_measured_fraction_theta_full 0.981
_diffrn_measured_fraction_theta_max 0.981
_diffrn_measurement_device_type 'Bruker Nonius KappaCCD area detector'
_diffrn_measurement_method '\f and \w scans to fill the Ewald sphere'
_diffrn_radiation_monochromator graphite
_diffrn_radiation_source 'fine-focus sealed tube'
_diffrn_radiation_type MoK\a
_diffrn_radiation_wavelength 0.71073
_diffrn_reflns_av_R_equivalents 0.0541
_diffrn_reflns_av_sigmaI/netI 0.0415
_diffrn_reflns_limit_h_max 25
_diffrn_reflns_limit_h_min -23
_diffrn_reflns_limit_k_max 11
_diffrn_reflns_limit_k_min -10
_diffrn_reflns_limit_l_max 25
_diffrn_reflns_limit_l_min -24
_diffrn_reflns_number 28460
_diffrn_reflns_theta_full 27.33
_diffrn_reflns_theta_max 27.33
_diffrn_reflns_theta_min 3.04
_diffrn_standards_number 0
_exptl_absorpt_coefficient_mu 1.063
_exptl_absorpt_correction_T_max 0.926
_exptl_absorpt_correction_T_min 0.755
_exptl_absorpt_correction_type integration
_exptl_absorpt_process_details
;
Gaussian integration (Coppens, 1970)
;
_exptl_crystal_colour colourless
_exptl_crystal_density_diffrn 1.266
_exptl_crystal_density_method 'not measured'
_exptl_crystal_description block
_exptl_crystal_F_000 1344
_exptl_crystal_size_max 0.42
_exptl_crystal_size_mid 0.17
_exptl_crystal_size_min 0.09
_refine_diff_density_max 0.325
_refine_diff_density_min -0.379
_refine_diff_density_rms 0.069
_refine_ls_extinction_method none
_refine_ls_goodness_of_fit_ref 1.104
_refine_ls_hydrogen_treatment constr
_refine_ls_matrix_type full
_refine_ls_number_parameters 370
_refine_ls_number_reflns 7423
_refine_ls_number_restraints 0
_refine_ls_restrained_S_all 1.104
_refine_ls_R_factor_all 0.0592
_refine_ls_R_factor_gt 0.0366
_refine_ls_shift/su_max 0.001
_refine_ls_shift/su_mean 0.000
_refine_ls_structure_factor_coef Fsqd
_refine_ls_weighting_details 'calc w=1/[\s^2^(Fo^2^)+(0.0173P)^2^+3.4728P] where P=(Fo^2^+2Fc^2^)/3'
_refine_ls_weighting_scheme calc
_refine_ls_wR_factor_gt 0.0712
_refine_ls_wR_factor_ref 0.0832
_reflns_number_gt 5797
_reflns_number_total 7423
_reflns_threshold_expression >2sigma(I)
_cod_data_source_file c6ra01187j2.cif
_cod_data_source_block shelxl
_cod_original_sg_symbol_H-M 'P 21/c'
_cod_database_code 7224301

loop_
_symmetry_equiv_pos_as_xyz
'x, y, z'
'-x, y+1/2, -z+1/2'
'-x, -y, -z'
'x, -y-1/2, z-1/2'

loop_
_atom_site_label
_atom_site_type_symbol
_atom_site_fract_x
_atom_site_fract_y
_atom_site_fract_z
_atom_site_U_iso_or_equiv
_atom_site_adp_type
_atom_site_occupancy
_atom_site_symmetry_multiplicity
_atom_site_calc_flag
_atom_site_refinement_flags
Ge1 Ge 0.787105(12) 0.04113(3) 0.729564(12) 0.02151(7) Uani 1 1 d .
S2 S 0.84238(3) -0.13261(7) 0.79265(3) 0.03015(14) Uani 1 1 d .
S1 S 0.84907(3) 0.25092(7) 0.71074(3) 0.03238(15) Uani 1 1 d .
C16 C 0.64495(12) 0.0046(3) 0.85171(12) 0.0266(5) Uani 1 1 d .
N3 N 0.69979(9) 0.0839(2) 0.74758(9) 0.0216(4) Uani 1 1 d .
N2 N 0.74089(9) -0.0544(2) 0.65800(9) 0.0220(4) Uani 1 1 d .
N1 N 0.61166(9) -0.0216(2) 0.66106(9) 0.0248(4) Uani 1 1 d .
B1 B 0.67771(13) -0.0013(3) 0.68550(12) 0.0219(5) Uani 1 1 d .
C23 C 0.92194(12) 0.1509(3) 0.68388(13) 0.0295(5) Uani 1 1 d .
C28 C 0.97881(13) 0.1503(3) 0.72572(14) 0.0336(6) Uani 1 1 d .
H28 H 0.9791 0.2024 0.7673 0.040 Uiso 1 1 d R
C8 C 0.75045(12) 0.0306(3) 0.53978(11) 0.0273(5) Uani 1 1 d .
C15 C 0.66790(11) 0.1234(3) 0.80870(11) 0.0222(5) Uani 1 1 d .
C7 C 0.76159(11) -0.0828(3) 0.59078(11) 0.0246(5) Uani 1 1 d .
C3 C 0.61780(15) -0.3074(3) 0.63508(14) 0.0393(6) Uani 1 1 d .
H3A H 0.6640 -0.3064 0.6242 0.047 Uiso 1 1 d R
H3B H 0.5953 -0.3894 0.6099 0.047 Uiso 1 1 d R
H3C H 0.6138 -0.3261 0.6829 0.047 Uiso 1 1 d R
C1 C 0.58677(13) -0.1502(3) 0.61632(12) 0.0308(5) Uani 1 1 d .
H1 H 0.5391 -0.1605 0.6246 0.037 Uiso 1 1 d R
C5 C 0.52409(14) 0.1749(4) 0.62632(14) 0.0419(7) Uani 1 1 d .
H5A H 0.5563 0.2198 0.5970 0.050 Uiso 1 1 d R
H5B H 0.4969 0.2570 0.6441 0.050 Uiso 1 1 d R
H5C H 0.4965 0.1019 0.6010 0.050 Uiso 1 1 d R
C30 C 0.94635(13) -0.0193(3) 0.86988(13) 0.0349(6) Uani 1 1 d .
H30 H 0.9722 -0.0819 0.8424 0.042 Uiso 1 1 d R
C29 C 0.87813(12) -0.0123(3) 0.85838(12) 0.0287(5) Uani 1 1 d .
C27 C 1.03508(13) 0.0718(3) 0.70537(15) 0.0396(6) Uani 1 1 d .
H27 H 1.0733 0.0716 0.7334 0.047 Uiso 1 1 d R
C20 C 0.65967(12) 0.2819(3) 0.82536(12) 0.0279(5) Uani 1 1 d .
C18 C 0.60074(14) 0.2053(4) 0.92450(13) 0.0398(7) Uani 1 1 d .
H18 H 0.5769 0.2330 0.9624 0.048 Uiso 1 1 d R
C19 C 0.62554(13) 0.3202(3) 0.88358(13) 0.0358(6) Uani 1 1 d .
H19 H 0.6197 0.4254 0.8950 0.043 Uiso 1 1 d R
C34 C 0.83969(14) 0.0805(3) 0.89964(13) 0.0355(6) Uani 1 1 d .
H34 H 0.7938 0.0858 0.8919 0.043 Uiso 1 1 d R
C13 C 0.71959(13) 0.1867(3) 0.55542(12) 0.0331(6) Uani 1 1 d .
H13A H 0.7201 0.2526 0.5158 0.040 Uiso 1 1 d R
H13B H 0.7443 0.2365 0.5921 0.040 Uiso 1 1 d R
H13C H 0.6744 0.1705 0.5683 0.040 Uiso 1 1 d R
C24 C 0.92211(14) 0.0750(3) 0.62174(13) 0.0384(6) Uani 1 1 d .
H24 H 0.8844 0.0770 0.5931 0.046 Uiso 1 1 d R
C9 C 0.77031(14) -0.0033(3) 0.47418(12) 0.0371(6) Uani 1 1 d .
H9 H 0.7615 0.0688 0.4395 0.045 Uiso 1 1 d R
C12 C 0.79532(13) -0.2227(3) 0.57685(13) 0.0344(6) Uani 1 1 d .
C4 C 0.56005(12) 0.0889(3) 0.68470(12) 0.0308(5) Uani 1 1 d .
H4 H 0.5835 0.1695 0.7119 0.037 Uiso 1 1 d R
C22 C 0.68689(16) 0.4086(3) 0.78084(14) 0.0415(7) Uani 1 1 d .
H22A H 0.6748 0.5100 0.7981 0.050 Uiso 1 1 d R
H22B H 0.6689 0.3966 0.7353 0.050 Uiso 1 1 d R
H22C H 0.7345 0.4001 0.7807 0.050 Uiso 1 1 d R
C14 C 0.81226(16) -0.3406(3) 0.63170(15) 0.0469(7) Uani 1 1 d .
H14A H 0.8521 -0.3079 0.6561 0.056 Uiso 1 1 d R
H14B H 0.8194 -0.4418 0.6115 0.056 Uiso 1 1 d R
H14C H 0.7763 -0.3474 0.6625 0.056 Uiso 1 1 d R
C21 C 0.65615(14) -0.1670(3) 0.83704(14) 0.0351(6) Uani 1 1 d .
H21A H 0.6407 -0.2292 0.8741 0.042 Uiso 1 1 d R
H21B H 0.7028 -0.1854 0.8318 0.042 Uiso 1 1 d R
H21C H 0.6321 -0.1958 0.7959 0.042 Uiso 1 1 d R
C33 C 0.86981(16) 0.1652(3) 0.95232(14) 0.0429(7) Uani 1 1 d .
H33 H 0.8438 0.2268 0.9802 0.052 Uiso 1 1 d R
C6 C 0.51021(13) 0.0121(4) 0.73140(13) 0.0410(7) Uani 1 1 d .
H6A H 0.4848 -0.0652 0.7062 0.049 Uiso 1 1 d R
H6B H 0.4808 0.0910 0.7483 0.049 Uiso 1 1 d R
H6C H 0.5336 -0.0378 0.7689 0.049 Uiso 1 1 d R
C17 C 0.61081(13) 0.0489(4) 0.90952(12) 0.0361(6) Uani 1 1 d .
H17 H 0.5947 -0.0282 0.9382 0.043 Uiso 1 1 d R
C2 C 0.59239(14) -0.1201(3) 0.53995(12) 0.0390(6) Uani 1 1 d .
H2A H 0.5766 -0.0160 0.5293 0.047 Uiso 1 1 d R
H2B H 0.5659 -0.1960 0.5151 0.047 Uiso 1 1 d R
H2C H 0.6381 -0.1295 0.5276 0.047 Uiso 1 1 d R
C26 C 1.03506(15) -0.0056(3) 0.64387(16) 0.0451(7) Uani 1 1 d .
H26 H 1.0730 -0.0588 0.6307 0.054 Uiso 1 1 d R
C10 C 0.80233(16) -0.1420(4) 0.45977(14) 0.0492(8) Uani 1 1 d .
H10 H 0.8151 -0.1631 0.4157 0.059 Uiso 1 1 d R
C31 C 0.97613(15) 0.0674(4) 0.92229(14) 0.0436(7) Uani 1 1 d .
H31 H 1.0221 0.0637 0.9295 0.052 Uiso 1 1 d R
C32 C 0.93762(16) 0.1591(3) 0.96367(14) 0.0450(7) Uani 1 1 d .
H32 H 0.9575 0.2163 0.9991 0.054 Uiso 1 1 d R
C11 C 0.81563(16) -0.2487(4) 0.51057(15) 0.0481(8) Uani 1 1 d .
H11 H 0.8385 -0.3407 0.5007 0.058 Uiso 1 1 d R
C25 C 0.97869(16) -0.0035(4) 0.60206(15) 0.0482(8) Uani 1 1 d .
H25 H 0.9787 -0.0558 0.5606 0.058 Uiso 1 1 d R

loop_
_atom_site_aniso_label
_atom_site_aniso_U_11
_atom_site_aniso_U_22
_atom_site_aniso_U_33
_atom_site_aniso_U_23
_atom_site_aniso_U_13
_atom_site_aniso_U_12
Ge1 0.02068(12) 0.02258(12) 0.02126(12) 0.00145(10) 0.00049(8) 0.00195(10)
S2 0.0322(3) 0.0269(3) 0.0309(3) 0.0043(2) -0.0051(3) 0.0045(3)
S1 0.0271(3) 0.0256(3) 0.0444(4) 0.0058(3) 0.0013(3) -0.0017(2)
C16 0.0244(12) 0.0315(13) 0.0239(11) 0.0002(9) -0.0007(9) 0.0007(10)
N3 0.0186(9) 0.0250(10) 0.0214(9) -0.0019(7) 0.0010(7) 0.0010(8)
N2 0.0219(10) 0.0267(10) 0.0175(9) -0.0017(8) 0.0014(7) 0.0025(8)
N1 0.0239(10) 0.0289(10) 0.0217(9) -0.0021(8) 0.0005(8) 0.0009(8)
B1 0.0266(13) 0.0206(12) 0.0183(12) 0.0027(9) 0.0009(10) 0.0007(10)
C23 0.0265(13) 0.0287(13) 0.0335(13) 0.0100(10) 0.0046(10) -0.0044(10)
C28 0.0320(14) 0.0273(13) 0.0414(15) 0.0034(11) -0.0013(11) -0.0055(11)
C8 0.0261(12) 0.0353(13) 0.0205(11) -0.0014(10) 0.0002(9) -0.0030(10)
C15 0.0198(11) 0.0297(12) 0.0170(10) -0.0025(9) -0.0019(8) 0.0035(9)
C7 0.0238(12) 0.0284(12) 0.0214(11) -0.0045(9) 0.0014(9) -0.0008(9)
C3 0.0466(17) 0.0335(14) 0.0378(15) -0.0042(12) 0.0018(12) -0.0081(12)
C1 0.0289(13) 0.0358(14) 0.0274(13) -0.0037(10) -0.0012(10) -0.0075(11)
C5 0.0345(15) 0.0556(18) 0.0354(15) -0.0016(13) -0.0024(12) 0.0146(13)
C30 0.0351(14) 0.0398(15) 0.0297(13) 0.0006(11) -0.0018(11) 0.0059(12)
C29 0.0323(13) 0.0295(13) 0.0241(12) 0.0063(9) -0.0016(10) 0.0032(10)
C27 0.0264(14) 0.0330(14) 0.0590(18) 0.0076(13) -0.0034(12) -0.0051(11)
C20 0.0284(13) 0.0283(12) 0.0265(12) -0.0057(10) -0.0058(10) 0.0051(10)
C18 0.0359(15) 0.0619(19) 0.0215(12) -0.0137(12) 0.0023(11) 0.0061(13)
C19 0.0335(14) 0.0402(15) 0.0333(14) -0.0164(12) -0.0046(11) 0.0096(12)
C34 0.0367(15) 0.0385(15) 0.0312(13) 0.0062(11) 0.0018(11) 0.0099(12)
C13 0.0369(15) 0.0344(14) 0.0281(13) 0.0077(10) 0.0002(11) 0.0013(11)
C24 0.0307(14) 0.0511(17) 0.0334(14) 0.0073(12) -0.0010(11) -0.0020(12)
C9 0.0395(15) 0.0510(17) 0.0209(12) 0.0001(11) 0.0019(10) -0.0087(12)
C12 0.0375(15) 0.0320(13) 0.0339(14) -0.0078(11) 0.0037(11) 0.0031(11)
C4 0.0251(13) 0.0422(15) 0.0250(12) -0.0022(10) 0.0008(10) 0.0041(11)
C22 0.0566(19) 0.0219(13) 0.0461(16) -0.0025(11) 0.0034(14) 0.0057(12)
C14 0.060(2) 0.0340(15) 0.0468(17) -0.0064(13) 0.0033(14) 0.0178(14)
C21 0.0364(15) 0.0321(14) 0.0375(14) 0.0068(11) 0.0093(11) -0.0014(11)
C33 0.059(2) 0.0361(15) 0.0337(15) -0.0011(12) 0.0047(13) 0.0123(14)
C6 0.0284(14) 0.066(2) 0.0292(13) -0.0004(13) 0.0060(11) 0.0003(13)
C17 0.0329(14) 0.0535(17) 0.0221(12) 0.0017(12) 0.0039(10) -0.0051(13)
C2 0.0445(16) 0.0459(16) 0.0262(13) -0.0065(12) -0.0039(11) -0.0059(13)
C26 0.0331(15) 0.0433(17) 0.0600(19) 0.0056(14) 0.0153(14) -0.0006(12)
C10 0.056(2) 0.065(2) 0.0278(14) -0.0172(14) 0.0128(13) -0.0027(16)
C31 0.0359(16) 0.0515(18) 0.0428(16) 0.0035(13) -0.0094(12) 0.0009(13)
C32 0.061(2) 0.0391(16) 0.0337(15) -0.0008(12) -0.0082(14) -0.0012(14)
C11 0.054(2) 0.0477(18) 0.0431(17) -0.0191(14) 0.0116(14) 0.0093(15)
C25 0.0460(18) 0.061(2) 0.0382(16) -0.0016(14) 0.0102(13) 0.0007(15)

loop_
_atom_type_symbol
_atom_type_description
_atom_type_scat_dispersion_real
_atom_type_scat_dispersion_imag
_atom_type_scat_source
C C 0.0033 0.0016 'International Tables Vol C Tables 4.2.6.8 and 6.1.1.4'
H H 0.0000 0.0000 'International Tables Vol C Tables 4.2.6.8 and 6.1.1.4'
N N 0.0061 0.0033 'International Tables Vol C Tables 4.2.6.8 and 6.1.1.4'
B B 0.0013 0.0007 'International Tables Vol C Tables 4.2.6.8 and 6.1.1.4'
S S 0.1246 0.1234 'International Tables Vol C Tables 4.2.6.8 and 6.1.1.4'
Ge Ge 0.1547 1.8001 'International Tables Vol C Tables 4.2.6.8 and 6.1.1.4'

loop_
_exptl_crystal_face_index_h
_exptl_crystal_face_index_k
_exptl_crystal_face_index_l
_exptl_crystal_face_perp_dist
1 0 0 0.138
-1 0 0 0.158
-1 -1 0 0.080
1 1 0 0.085
0 0 -1 0.045
0 0 1 0.027

loop_
_geom_angle_atom_site_label_1
_geom_angle_atom_site_label_2
_geom_angle_atom_site_label_3
_geom_angle
N3 Ge1 N2 77.02(8)
N3 Ge1 S2 119.32(6)
N2 Ge1 S2 111.46(6)
N3 Ge1 S1 114.80(6)
N2 Ge1 S1 119.81(6)
S2 Ge1 S1 110.98(3)
N3 Ge1 B1 38.63(8)
N2 Ge1 B1 38.39(8)
S2 Ge1 B1 123.31(6)
S1 Ge1 B1 125.67(6)
C29 S2 Ge1 102.01(8)
C23 S1 Ge1 97.91(8)
C17 C16 C15 118.5(2)
C17 C16 C21 119.8(2)
C15 C16 C21 121.7(2)
C15 N3 B1 133.23(19)
C15 N3 Ge1 132.06(15)
B1 N3 Ge1 90.34(14)
C7 N2 B1 132.80(19)
C7 N2 Ge1 128.97(15)
B1 N2 Ge1 90.14(13)
B1 N1 C1 126.2(2)
B1 N1 C4 118.39(19)
C1 N1 C4 115.32(19)
N1 B1 N2 130.8(2)
N1 B1 N3 126.7(2)
N2 B1 N3 102.50(19)
N1 B1 Ge1 177.63(19)
N2 B1 Ge1 51.47(11)
N3 B1 Ge1 51.03(11)
C24 C23 C28 119.8(2)
C24 C23 S1 120.6(2)
C28 C23 S1 119.5(2)
C27 C28 C23 119.7(3)
C27 C28 H28 120.2
C23 C28 H28 120.2
C9 C8 C7 118.5(2)
C9 C8 C13 120.4(2)
C7 C8 C13 121.1(2)
C20 C15 C16 120.5(2)
C20 C15 N3 119.1(2)
C16 C15 N3 120.4(2)
C12 C7 C8 120.6(2)
C12 C7 N2 119.0(2)
C8 C7 N2 120.3(2)
C1 C3 H3A 109.3
C1 C3 H3B 109.3
H3A C3 H3B 109.5
C1 C3 H3C 109.8
H3A C3 H3C 109.5
H3B C3 H3C 109.5
N1 C1 C3 112.2(2)
N1 C1 C2 115.2(2)
C3 C1 C2 110.1(2)
N1 C1 H1 106.2
C3 C1 H1 106.1
C2 C1 H1 106.4
C4 C5 H5A 109.4
C4 C5 H5B 109.6
H5A C5 H5B 109.5
C4 C5 H5C 109.5
H5A C5 H5C 109.5
H5B C5 H5C 109.5
C29 C30 C31 120.0(3)
C29 C30 H30 119.9
C31 C30 H30 120.1
C30 C29 C34 119.8(2)
C30 C29 S2 117.87(19)
C34 C29 S2 122.2(2)
C26 C27 C28 120.6(3)
C26 C27 H27 119.7
C28 C27 H27 119.7
C19 C20 C15 118.9(2)
C19 C20 C22 120.7(2)
C15 C20 C22 120.4(2)
C19 C18 C17 120.2(2)
C19 C18 H18 119.9
C17 C18 H18 119.9
C18 C19 C20 121.0(2)
C18 C19 H19 119.4
C20 C19 H19 119.5
C33 C34 C29 119.8(3)
C33 C34 H34 120.2
C29 C34 H34 120.0
C8 C13 H13A 109.5
C8 C13 H13B 109.7
H13A C13 H13B 109.5
C8 C13 H13C 109.2
H13A C13 H13C 109.5
H13B C13 H13C 109.5
C23 C24 C25 119.9(3)
C23 C24 H24 120.1
C25 C24 H24 120.0
C10 C9 C8 121.2(3)
C10 C9 H9 119.4
C8 C9 H9 119.4
C11 C12 C7 118.4(2)
C11 C12 C14 119.9(2)
C7 C12 C14 121.6(2)
N1 C4 C5 112.65(19)
N1 C4 C6 113.4(2)
C5 C4 C6 110.8(2)
N1 C4 H4 106.6
C5 C4 H4 106.5
C6 C4 H4 106.3
C20 C22 H22A 109.6
C20 C22 H22B 109.6
H22A C22 H22B 109.5
C20 C22 H22C 109.3
H22A C22 H22C 109.5
H22B C22 H22C 109.5
C12 C14 H14A 109.3
C12 C14 H14B 109.5
H14A C14 H14B 109.5
C12 C14 H14C 109.7
H14A C14 H14C 109.5
H14B C14 H14C 109.5
C16 C21 H21A 109.5
C16 C21 H21B 109.4
H21A C21 H21B 109.5
C16 C21 H21C 109.6
H21A C21 H21C 109.5
H21B C21 H21C 109.5
C32 C33 C34 120.5(3)
C32 C33 H33 119.9
C34 C33 H33 119.6
C4 C6 H6A 109.3
C4 C6 H6B 109.4
H6A C6 H6B 109.5
C4 C6 H6C 109.7
H6A C6 H6C 109.5
H6B C6 H6C 109.5
C18 C17 C16 120.8(2)
C18 C17 H17 119.6
C16 C17 H17 119.6
C1 C2 H2A 109.5
C1 C2 H2B 109.3
H2A C2 H2B 109.5
C1 C2 H2C 109.7
H2A C2 H2C 109.5
H2B C2 H2C 109.5
C25 C26 C27 119.6(3)
C25 C26 H26 120.3
C27 C26 H26 120.0
C11 C10 C9 119.8(2)
C11 C10 H10 120.0
C9 C10 H10 120.2
C32 C31 C30 120.1(3)
C32 C31 H31 120.1
C30 C31 H31 119.8
C33 C32 C31 119.8(3)
C33 C32 H32 120.1
C31 C32 H32 120.1
C10 C11 C12 121.4(3)
C10 C11 H11 119.3
C12 C11 H11 119.3
C26 C25 C24 120.4(3)
C26 C25 H25 119.6
C24 C25 H25 120.0

loop_
_geom_bond_atom_site_label_1
_geom_bond_atom_site_label_2
_geom_bond_distance
Ge1 N3 1.8374(18)
Ge1 N2 1.8487(18)
Ge1 S2 2.2050(6)
Ge1 S1 2.2124(7)
Ge1 B1 2.363(3)
S2 C29 1.781(3)
S1 C23 1.788(3)
C16 C17 1.400(3)
C16 C15 1.405(3)
C16 C21 1.505(3)
N3 C15 1.422(3)
N3 B1 1.476(3)
N2 C7 1.421(3)
N2 B1 1.468(3)
N1 B1 1.407(3)
N1 C1 1.479(3)
N1 C4 1.485(3)
C23 C24 1.383(4)
C23 C28 1.386(3)
C28 C27 1.383(4)
C28 H28 0.9300
C8 C9 1.394(3)
C8 C7 1.404(3)
C8 C13 1.500(3)
C15 C20 1.397(3)
C7 C12 1.400(3)
C3 C1 1.514(4)
C3 H3A 0.9601
C3 H3B 0.9601
C3 H3C 0.9601
C1 C2 1.533(3)
C1 H1 0.9801
C5 C4 1.523(3)
C5 H5A 0.9601
C5 H5B 0.9600
C5 H5C 0.9600
C30 C29 1.383(4)
C30 C31 1.387(4)
C30 H30 0.9301
C29 C34 1.385(4)
C27 C26 1.378(4)
C27 H27 0.9299
C20 C19 1.394(3)
C20 C22 1.503(4)
C18 C19 1.370(4)
C18 C17 1.378(4)
C18 H18 0.9300
C19 H19 0.9300
C34 C33 1.385(4)
C34 H34 0.9300
C13 H13A 0.9600
C13 H13B 0.9600
C13 H13C 0.9601
C24 C25 1.384(4)
C24 H24 0.9299
C9 C10 1.377(4)
C9 H9 0.9300
C12 C11 1.398(4)
C12 C14 1.504(4)
C4 C6 1.528(3)
C4 H4 0.9800
C22 H22A 0.9600
C22 H22B 0.9600
C22 H22C 0.9601
C14 H14A 0.9602
C14 H14B 0.9599
C14 H14C 0.9600
C21 H21A 0.9600
C21 H21B 0.9601
C21 H21C 0.9601
C33 C32 1.374(4)
C33 H33 0.9300
C6 H6A 0.9600
C6 H6B 0.9601
C6 H6C 0.9599
C17 H17 0.9300
C2 H2A 0.9600
C2 H2B 0.9601
C2 H2C 0.9601
C26 C25 1.378(4)
C26 H26 0.9301
C10 C11 1.370(4)
C10 H10 0.9301
C31 C32 1.383(4)
C31 H31 0.9299
C32 H32 0.9299
C11 H11 0.9299
C25 H25 0.9300
